data_7719557
loop_
_publ_author_name
'Halder, Purbashree'
'Barman, Nandini'
'Tarannum, Ibtesham'
'Mukhopadhyay, Subrata'
'Schwarz, Bj&#xf6;rn'
'Singh, Saurabh Kumar'
'Goura, Joydeb'

_publ_section_title
;
 Tetranuclear {Ln<sup>III</sup>}<sub>4</sub> complexes possessing
 homometallic <i>O-capped</i> structural subunits: study of magnetic and
 photoluminescent properties.
;
_journal_issue 37
_journal_name_full 'Dalton transactions (Cambridge, England : 2003)'
_journal_page_first 13879
_journal_page_last 13893
_journal_paper_doi 10.1039/d4dt02976c
_journal_volume 54
_journal_year 2025
_chemical_formula_moiety 'C62 H92 Dy4 N4 O22'
_chemical_formula_sum 'C62 H92 Dy4 N4 O22'
_chemical_formula_weight 1895.39
_chemical_name_systematic Monoclinic
_space_group_crystal_system monoclinic
_space_group_IT_number 15
_space_group_name_Hall '-C 2yc'
_space_group_name_H-M_alt 'C 1 2/c 1'
_atom_sites_solution_hydrogens mixed
_atom_sites_solution_primary dual
_audit_creation_date 2024-07-02
_audit_creation_method
;
Olex2 1.5-alpha
(compiled 2024.02.16 svn.r378c4104 for OlexSys, GUI svn.r6928)
;
_audit_update_record
;
2024-08-22 deposited with the CCDC.	2025-08-07 downloaded from the CCDC.
;
_cell_angle_alpha 90
_cell_angle_beta 128.634(4)
_cell_angle_gamma 90
_cell_formula_units_Z 4
_cell_length_a 30.407(3)
_cell_length_b 13.7518(14)
_cell_length_c 22.591(2)
_cell_measurement_reflns_used 9982
_cell_measurement_temperature 100
_cell_measurement_theta_max 27.512
_cell_measurement_theta_min 2.405
_cell_volume 7379.1(13)
_computing_cell_refinement 'SAINT V8.38A (Bruker, 2018)'
_computing_data_reduction 'SAINT V8.38A (Bruker, 2018)'
_computing_molecular_graphics 'Olex2 1.5-alpha (Dolomanov et al., 2009)'
_computing_publication_material 'Olex2 1.5-alpha (Dolomanov et al., 2009)'
_computing_structure_refinement 'SHELXL 2016/4 (Sheldrick, 2015)'
_computing_structure_solution 'SHELXT 2014/5 (Sheldrick, 2014)'
_diffrn_ambient_temperature 100
_diffrn_measured_fraction_theta_full 0.999
_diffrn_measured_fraction_theta_max 0.995
_diffrn_measurement_device_type 'Bruker APEX-II CCD'
_diffrn_measurement_method '\f and \w scans'
_diffrn_radiation_type MoK\a
_diffrn_radiation_wavelength 0.71073
_diffrn_reflns_av_R_equivalents 0.0416
_diffrn_reflns_av_unetI/netI 0.0280
_diffrn_reflns_Laue_measured_fraction_full 0.999
_diffrn_reflns_Laue_measured_fraction_max 0.995
_diffrn_reflns_limit_h_max 39
_diffrn_reflns_limit_h_min -39
_diffrn_reflns_limit_k_max 17
_diffrn_reflns_limit_k_min -17
_diffrn_reflns_limit_l_max 29
_diffrn_reflns_limit_l_min -29
_diffrn_reflns_number 52976
_diffrn_reflns_point_group_measured_fraction_full 0.999
_diffrn_reflns_point_group_measured_fraction_max 0.995
_diffrn_reflns_theta_full 25.242
_diffrn_reflns_theta_max 27.560
_diffrn_reflns_theta_min 2.344
_diffrn_source_current 0.0
_diffrn_source_power 0.0
_diffrn_source_voltage 0.0
_diffrn_standards_number 0
_exptl_absorpt_coefficient_mu 4.074
_exptl_absorpt_correction_T_max 0.7456
_exptl_absorpt_correction_T_min 0.6556
_exptl_absorpt_correction_type multi-scan
_exptl_absorpt_process_details
;
SADABS-2016/2 (Bruker,2016/2) was used for absorption correction.
wR2(int) was 0.0553 before and 0.0470 after correction.
The Ratio of minimum to maximum transmission is 0.8793.
The \l/2 correction factor is Not present.
;
_exptl_crystal_colour colourless
_exptl_crystal_colour_primary colourless
_exptl_crystal_density_diffrn 1.706
_exptl_crystal_description block
_exptl_crystal_F_000 3728
_exptl_crystal_size_max 0.12
_exptl_crystal_size_mid 0.08
_exptl_crystal_size_min 0.06
_refine_diff_density_max 1.333
_refine_diff_density_min -0.692
_refine_diff_density_rms 0.109
_refine_ls_extinction_method none
_refine_ls_goodness_of_fit_ref 1.022
_refine_ls_hydrogen_treatment mixed
_refine_ls_matrix_type full
_refine_ls_number_parameters 432
_refine_ls_number_reflns 8485
_refine_ls_number_restraints 12
_refine_ls_restrained_S_all 1.037
_refine_ls_R_factor_all 0.0307
_refine_ls_R_factor_gt 0.0228
_refine_ls_shift/su_max 0.003
_refine_ls_shift/su_mean 0.000
_refine_ls_structure_factor_coef Fsqd
_refine_ls_weighting_details 'w=1/[\s^2^(Fo^2^)+(0.0206P)^2^+27.7032P] where P=(Fo^2^+2Fc^2^)/3'
_refine_ls_weighting_scheme calc
_refine_ls_wR_factor_gt 0.0495
_refine_ls_wR_factor_ref 0.0522
_reflns_Friedel_coverage 0.000
_reflns_number_gt 7368
_reflns_number_total 8485
_reflns_threshold_expression 'I > 2\s(I)'
_cod_data_source_file d4dt02976c2.cif
_cod_data_source_block Compound_4
_cod_original_cell_volume 7379.0(13)
_cod_database_code 7719557
_shelx_shelxl_version_number 2016/4
_shelx_space_group_comment
;
The symmetry employed for this shelxl refinement is uniquely defined
by the following loop, which should always be used as a source of
symmetry information in preference to the above space-group names.
They are only intended as comments.
;
_shelx_estimated_absorpt_t_max 0.792
_shelx_estimated_absorpt_t_min 0.641
_olex2_refinement_description
;
1. Fixed Uiso
 At 1.2 times of:
  All C(H) groups
 At 1.5 times of:
  All C(H,H,H) groups, All O(H) groups
2. Uiso/Uaniso restraints and constraints
Uanis(C14) \\sim Ueq: with sigma of 0.04 and sigma for terminal atoms of 0.002
Uanis(C16) \\sim Ueq: with sigma of 0.04 and sigma for terminal atoms of 0.002
3.a Aromatic/amide H refined with riding coordinates:
 C3(H3a), C10(H10), C11(H11), C2(H2a), C4(H4), C8(H8), C9(H9), C1(H1)
3.b Idealised Me refined as rotating group:
 C19(H19a,H19b,H19c), C20(H20a,H20b,H20c), C15(H15a,H15b,H15c), C21(H21a,H21b,
 H21c), C31(H31a,H31b,H31c), C30(H30a,H30b,H30c), C29(H29a,H29b,H29c), C14(H14a,
 H14b,H14c), C16(H16a,H16b,H16c), C26(H26a,H26b,H26c), C25(H25a,H25b,H25c),
 C24(H24a,H24b,H24c)
3.c Idealised tetrahedral OH refined as rotating group:
 O2(H2)
;
_olex2_submission_special_instructions 'No special instructions were received'

loop_
_space_group_symop_operation_xyz
'x, y, z'
'-x, y, -z+1/2'
'x+1/2, y+1/2, z'
'-x+1/2, y+1/2, -z+1/2'
'-x, -y, -z'
'x, -y, z-1/2'
'-x+1/2, -y+1/2, -z'
'x+1/2, -y+1/2, z-1/2'

loop_
_atom_site_label
_atom_site_type_symbol
_atom_site_fract_x
_atom_site_fract_y
_atom_site_fract_z
_atom_site_U_iso_or_equiv
_atom_site_adp_type
_atom_site_occupancy
_atom_site_site_symmetry_order
_atom_site_calc_flag
_atom_site_refinement_flags_posn
_atom_site_refinement_flags_adp
_atom_site_refinement_flags_occupancy
_atom_site_disorder_assembly
_atom_site_disorder_group
Dy1 Dy 0.53525(2) 0.37355(2) 0.53979(2) 0.01011(4) Uani 1 1 d . . . . .
Dy2 Dy 0.61672(2) 0.57333(2) 0.54011(2) 0.01103(4) Uani 1 1 d . . . . .
O2 O 0.70815(8) 0.46932(16) 0.73090(12) 0.0158(4) Uani 1 1 d . . . . .
H2 H 0.718832 0.482414 0.705334 0.024 Uiso 1 1 calc R U . . .
O7 O 0.35394(8) 0.31242(16) 0.36006(12) 0.0177(5) Uani 1 1 d . . . . .
O9 O 0.68498(9) 0.62978(17) 0.52839(14) 0.0225(5) Uani 1 1 d . . . . .
O8 O 0.71630(9) 0.53236(17) 0.62403(12) 0.0186(5) Uani 1 1 d . . . . .
O4 O 0.56822(8) 0.32037(16) 0.47516(12) 0.0161(4) Uani 1 1 d . . . . .
O6 O 0.44274(8) 0.35363(15) 0.42664(12) 0.0146(4) Uani 1 1 d . . . . .
O5 O 0.61610(9) 0.44323(16) 0.47445(13) 0.0187(5) Uani 1 1 d . . . . .
O11 O 0.49861(9) 0.76768(16) 0.44368(13) 0.0208(5) Uani 1 1 d . . . . .
O1 O 0.61873(8) 0.45662(15) 0.61311(11) 0.0122(4) Uani 1 1 d . . . . .
O10 O 0.57008(9) 0.69964(15) 0.45580(13) 0.0183(5) Uani 1 1 d . . . . .
O3 O 0.47601(8) 0.48798(15) 0.53419(12) 0.0124(4) Uani 1 1 d . . . . .
N2 N 0.61905(10) 0.26234(18) 0.62665(14) 0.0134(5) Uani 1 1 d . . . . .
N1 N 0.57568(10) 0.39759(18) 0.67896(15) 0.0139(5) Uani 1 1 d . . . . .
C3 C 0.63332(15) 0.4252(3) 0.83279(19) 0.0233(7) Uani 1 1 d . . . . .
H3A H 0.652957 0.434850 0.885463 0.028 Uiso 1 1 calc R U . . .
C5 C 0.63096(12) 0.4200(2) 0.72567(17) 0.0129(6) Uani 1 1 d . . . . .
C10 C 0.67263(14) 0.1162(2) 0.66308(19) 0.0209(7) Uani 1 1 d . . . . .
H10 H 0.673448 0.048216 0.656235 0.025 Uiso 1 1 calc R U . . .
C11 C 0.62216(13) 0.1665(2) 0.61933(18) 0.0181(6) Uani 1 1 d . . . . .
H11 H 0.588502 0.131742 0.582768 0.022 Uiso 1 1 calc R U . . .
C2 C 0.57682(14) 0.4016(3) 0.7856(2) 0.0250(7) Uani 1 1 d . . . . .
H2A H 0.557080 0.394366 0.805349 0.030 Uiso 1 1 calc R U . . .
C4 C 0.66111(13) 0.4348(2) 0.80239(18) 0.0181(6) Uani 1 1 d . . . . .
H4 H 0.699947 0.451145 0.833678 0.022 Uiso 1 1 calc R U . . .
C8 C 0.71866(12) 0.2652(2) 0.72659(18) 0.0169(6) Uani 1 1 d . . . . .
H8 H 0.751413 0.300946 0.764567 0.020 Uiso 1 1 calc R U . . .
C9 C 0.72179(13) 0.1658(2) 0.71681(19) 0.0205(7) Uani 1 1 d . . . . .
H9 H 0.757009 0.133086 0.746503 0.025 Uiso 1 1 calc R U . . .
C19 C 0.43762(14) 0.3213(3) 0.29938(19) 0.0240(7) Uani 1 1 d . . . . .
H19A H 0.439564 0.288710 0.262475 0.036 Uiso 1 1 calc R U . . .
H19B H 0.475789 0.330859 0.346855 0.036 Uiso 1 1 calc R U . . .
H19C H 0.419088 0.384495 0.279253 0.036 Uiso 1 1 calc R U . . .
C1 C 0.54945(14) 0.3886(2) 0.70910(19) 0.0209(7) Uani 1 1 d . . . . .
H1 H 0.510525 0.372777 0.676693 0.025 Uiso 1 1 calc R U . . .
C7 C 0.66651(12) 0.3104(2) 0.67945(17) 0.0126(6) Uani 1 1 d . . . . .
C18 C 0.40379(13) 0.2581(2) 0.31435(19) 0.0200(7) Uani 1 1 d . . . . .
C22 C 0.72481(13) 0.5824(2) 0.58499(18) 0.0168(6) Uani 1 1 d . . . . .
C13 C 0.63518(15) 0.2829(3) 0.4549(2) 0.0252(7) Uani 1 1 d . . . . .
C20 C 0.34560(15) 0.2379(3) 0.2405(2) 0.0331(9) Uani 1 1 d . . . . .
H20A H 0.325401 0.299401 0.218138 0.050 Uiso 1 1 calc R U . . .
H20B H 0.324661 0.196312 0.250373 0.050 Uiso 1 1 calc R U . . .
H20C H 0.349200 0.204901 0.205229 0.050 Uiso 1 1 calc R U . . .
C15 C 0.65518(17) 0.3331(3) 0.4158(2) 0.0314(8) Uani 1 1 d . . . . .
H15A H 0.622616 0.357499 0.366306 0.047 Uiso 1 1 calc R U . . .
H15B H 0.675993 0.286602 0.408692 0.047 Uiso 1 1 calc R U . . .
H15C H 0.679858 0.387497 0.447007 0.047 Uiso 1 1 calc R U . . .
C17 C 0.39926(12) 0.3106(2) 0.36964(17) 0.0150(6) Uani 1 1 d . . . . .
C21 C 0.43601(18) 0.1631(3) 0.3530(2) 0.0354(9) Uani 1 1 d . . . . .
H21A H 0.440561 0.127548 0.319545 0.053 Uiso 1 1 calc R U . . .
H21B H 0.414868 0.123058 0.363383 0.053 Uiso 1 1 calc R U . . .
H21C H 0.473153 0.178213 0.400719 0.053 Uiso 1 1 calc R U . . .
C23 C 0.78324(13) 0.5856(2) 0.60550(19) 0.0201(7) Uani 1 1 d . . . . .
C27 C 0.54166(13) 0.7727(2) 0.44792(18) 0.0181(6) Uani 1 1 d . . . . .
C12 C 0.60357(12) 0.3544(2) 0.46861(17) 0.0162(6) Uani 1 1 d . . . . .
C6 C 0.65702(12) 0.4184(2) 0.68558(17) 0.0124(6) Uani 1 1 d . . . . .
C28 C 0.56166(15) 0.8723(2) 0.4429(2) 0.0269(8) Uani 1 1 d . . . . .
C31 C 0.62358(17) 0.8849(3) 0.5121(3) 0.0383(10) Uani 1 1 d . . . . .
H31A H 0.627372 0.880771 0.558438 0.057 Uiso 1 1 calc R U . . .
H31B H 0.636945 0.948546 0.509783 0.057 Uiso 1 1 calc R U . . .
H31C H 0.646071 0.833537 0.512468 0.057 Uiso 1 1 calc R U . . .
C30 C 0.55648(19) 0.8729(3) 0.3715(2) 0.0436(11) Uani 1 1 d . . . . .
H30A H 0.580869 0.822381 0.375193 0.065 Uiso 1 1 calc R U . . .
H30B H 0.567920 0.936558 0.365785 0.065 Uiso 1 1 calc R U . . .
H30C H 0.517328 0.859995 0.327336 0.065 Uiso 1 1 calc R U . . .
C29 C 0.5275(2) 0.9535(3) 0.4422(4) 0.0593(16) Uani 1 1 d . . . . .
H29A H 0.487744 0.945559 0.398461 0.089 Uiso 1 1 calc R U . . .
H29B H 0.541043 1.016383 0.438874 0.089 Uiso 1 1 calc R U . . .
H29C H 0.531834 0.951097 0.488973 0.089 Uiso 1 1 calc R U . . .
C14 C 0.6886(2) 0.2537(4) 0.5343(3) 0.0536(12) Uani 1 1 d . U . . .
H14A H 0.712653 0.213212 0.529369 0.080 Uiso 1 1 calc R U . . .
H14B H 0.677879 0.217049 0.560777 0.080 Uiso 1 1 calc R U . . .
H14C H 0.709217 0.312393 0.563361 0.080 Uiso 1 1 calc R U . . .
C16 C 0.5989(2) 0.1964(4) 0.4099(3) 0.0524(12) Uani 1 1 d . U . . .
H16A H 0.564466 0.218428 0.361125 0.079 Uiso 1 1 calc R U . . .
H16B H 0.588914 0.162263 0.438139 0.079 Uiso 1 1 calc R U . . .
H16C H 0.619559 0.152250 0.401098 0.079 Uiso 1 1 calc R U . . .
C26 C 0.77717(18) 0.5611(4) 0.5358(3) 0.0562(15) Uani 1 1 d . . . . .
H26A H 0.760747 0.496078 0.517938 0.084 Uiso 1 1 calc R U . . .
H26B H 0.814283 0.562368 0.548042 0.084 Uiso 1 1 calc R U . . .
H26C H 0.752532 0.608917 0.496018 0.084 Uiso 1 1 calc R U . . .
C25 C 0.82273(19) 0.5154(5) 0.6686(3) 0.075(2) Uani 1 1 d . . . . .
H25A H 0.828476 0.535419 0.714647 0.112 Uiso 1 1 calc R U . . .
H25B H 0.858944 0.515225 0.678274 0.112 Uiso 1 1 calc R U . . .
H25C H 0.806446 0.449966 0.653992 0.112 Uiso 1 1 calc R U . . .
C24 C 0.80493(19) 0.6886(3) 0.6294(3) 0.0585(15) Uani 1 1 d . . . . .
H24A H 0.777719 0.733675 0.588962 0.088 Uiso 1 1 calc R U . . .
H24B H 0.841058 0.694321 0.639117 0.088 Uiso 1 1 calc R U . . .
H24C H 0.810081 0.704452 0.675691 0.088 Uiso 1 1 calc R U . . .
H3 H 0.4873(15) 0.516(3) 0.573(2) 0.022(10) Uiso 1 1 d . . . . .

loop_
_atom_site_aniso_label
_atom_site_aniso_U_11
_atom_site_aniso_U_22
_atom_site_aniso_U_33
_atom_site_aniso_U_23
_atom_site_aniso_U_13
_atom_site_aniso_U_12
Dy1 0.00628(6) 0.00916(7) 0.01399(7) 0.00047(5) 0.00589(6) 0.00040(5)
Dy2 0.00784(6) 0.01028(7) 0.01559(7) 0.00144(5) 0.00761(6) 0.00072(5)
O2 0.0096(10) 0.0186(11) 0.0149(11) 0.0004(9) 0.0055(9) -0.0039(8)
O7 0.0111(10) 0.0181(11) 0.0228(12) -0.0029(9) 0.0101(9) -0.0020(8)
O9 0.0157(11) 0.0231(12) 0.0312(13) 0.0113(10) 0.0157(11) 0.0042(9)
O8 0.0132(10) 0.0212(12) 0.0223(12) 0.0048(10) 0.0115(10) 0.0001(9)
O4 0.0121(10) 0.0180(11) 0.0186(11) -0.0012(9) 0.0098(9) 0.0010(9)
O6 0.0093(10) 0.0145(10) 0.0158(11) -0.0024(8) 0.0058(9) -0.0006(8)
O5 0.0183(11) 0.0177(11) 0.0251(12) -0.0018(9) 0.0160(10) 0.0003(9)
O11 0.0129(10) 0.0172(11) 0.0306(13) 0.0064(10) 0.0128(10) 0.0006(9)
O1 0.0092(9) 0.0121(10) 0.0135(10) 0.0025(8) 0.0062(8) 0.0009(8)
O10 0.0192(11) 0.0131(11) 0.0217(12) 0.0038(9) 0.0123(10) 0.0023(9)
O3 0.0102(9) 0.0128(10) 0.0144(11) -0.0006(9) 0.0078(9) -0.0003(8)
N2 0.0111(11) 0.0128(12) 0.0176(13) -0.0002(10) 0.0096(11) 0.0012(9)
N1 0.0119(12) 0.0137(12) 0.0164(13) 0.0007(10) 0.0090(11) 0.0016(10)
C3 0.0266(17) 0.0269(18) 0.0167(16) 0.0005(14) 0.0137(15) 0.0049(14)
C5 0.0137(14) 0.0076(13) 0.0164(15) 0.0025(11) 0.0089(12) 0.0032(11)
C10 0.0224(16) 0.0123(15) 0.0266(18) 0.0023(13) 0.0147(15) 0.0062(13)
C11 0.0139(14) 0.0131(15) 0.0228(17) -0.0016(13) 0.0092(13) -0.0017(12)
C2 0.0252(18) 0.0337(19) 0.0265(19) 0.0005(15) 0.0211(16) 0.0020(15)
C4 0.0159(15) 0.0151(15) 0.0202(16) -0.0001(13) 0.0098(13) 0.0003(12)
C8 0.0118(14) 0.0183(16) 0.0173(16) 0.0011(13) 0.0075(13) 0.0001(12)
C9 0.0146(15) 0.0196(16) 0.0240(17) 0.0065(14) 0.0104(14) 0.0070(12)
C19 0.0180(16) 0.036(2) 0.0203(17) -0.0059(15) 0.0128(14) -0.0036(14)
C1 0.0163(15) 0.0256(17) 0.0240(17) 0.0000(14) 0.0142(14) 0.0014(13)
C7 0.0115(13) 0.0134(14) 0.0142(14) 0.0029(12) 0.0086(12) 0.0016(11)
C18 0.0157(15) 0.0210(17) 0.0222(17) -0.0071(13) 0.0113(14) -0.0030(13)
C22 0.0147(14) 0.0145(15) 0.0236(17) -0.0024(13) 0.0132(14) -0.0018(12)
C13 0.0310(18) 0.0223(17) 0.037(2) 0.0018(15) 0.0284(17) 0.0062(15)
C20 0.0242(18) 0.052(3) 0.0250(19) -0.0185(18) 0.0161(16) -0.0126(17)
C15 0.040(2) 0.029(2) 0.044(2) -0.0081(18) 0.035(2) -0.0029(17)
C17 0.0122(14) 0.0118(14) 0.0162(15) 0.0013(12) 0.0066(12) 0.0008(11)
C21 0.050(2) 0.0213(19) 0.044(2) -0.0039(17) 0.034(2) 0.0070(17)
C23 0.0114(14) 0.0246(17) 0.0273(18) 0.0031(14) 0.0136(14) 0.0007(12)
C27 0.0147(14) 0.0156(15) 0.0203(16) 0.0037(13) 0.0091(13) -0.0013(12)
C12 0.0130(14) 0.0196(16) 0.0144(15) -0.0007(12) 0.0078(13) 0.0022(12)
C6 0.0103(13) 0.0128(14) 0.0127(14) 0.0007(11) 0.0065(12) -0.0021(11)
C28 0.0268(18) 0.0151(16) 0.052(2) 0.0084(16) 0.0309(18) 0.0027(14)
C31 0.040(2) 0.028(2) 0.052(3) -0.0103(19) 0.031(2) -0.0180(18)
C30 0.040(2) 0.049(3) 0.041(2) 0.013(2) 0.025(2) -0.009(2)
C29 0.065(3) 0.0141(19) 0.130(5) 0.015(2) 0.076(4) 0.008(2)
C14 0.0526(18) 0.060(2) 0.0551(19) 0.0065(15) 0.0373(15) 0.0178(15)
C16 0.0528(18) 0.0487(19) 0.069(2) -0.0129(15) 0.0443(15) -0.0022(14)
C26 0.028(2) 0.093(4) 0.061(3) -0.031(3) 0.034(2) -0.017(2)
C25 0.031(2) 0.110(5) 0.095(4) 0.062(4) 0.045(3) 0.034(3)
C24 0.035(2) 0.040(3) 0.111(4) -0.018(3) 0.051(3) -0.015(2)

loop_
_atom_type_symbol
_atom_type_description
_atom_type_scat_dispersion_real
_atom_type_scat_dispersion_imag
_atom_type_scat_source
C C 0.0033 0.0016 'International Tables Vol C Tables 4.2.6.8 and 6.1.1.4'
H H 0.0000 0.0000 'International Tables Vol C Tables 4.2.6.8 and 6.1.1.4'
Dy Dy -0.1892 4.4098 'International Tables Vol C Tables 4.2.6.8 and 6.1.1.4'
N N 0.0061 0.0033 'International Tables Vol C Tables 4.2.6.8 and 6.1.1.4'
O O 0.0106 0.0060 'International Tables Vol C Tables 4.2.6.8 and 6.1.1.4'

loop_
_geom_angle_atom_site_label_1
_geom_angle_atom_site_label_2
_geom_angle_atom_site_label_3
_geom_angle
_geom_angle_site_symmetry_1
_geom_angle_site_symmetry_3
_geom_angle_publ_flag
Dy2 Dy1 Dy1 57.168(4) 5_666 5_666 ?
Dy2 Dy1 Dy1 60.747(9) . 5_666 ?
Dy2 Dy1 Dy2 117.915(7) . 5_666 ?
O4 Dy1 Dy1 108.53(5) . 5_666 ?
O4 Dy1 Dy2 71.73(5) . . ?
O4 Dy1 Dy2 128.59(5) . 5_666 ?
O4 Dy1 O6 88.46(7) . . ?
O4 Dy1 O3 75.28(7) . 5_666 ?
O4 Dy1 N2 71.35(8) . . ?
O4 Dy1 N1 137.20(7) . . ?
O6 Dy1 Dy1 70.24(5) . 5_666 ?
O6 Dy1 Dy2 40.54(5) . 5_666 ?
O6 Dy1 Dy2 115.70(5) . . ?
O6 Dy1 O3 77.47(7) . 5_666 ?
O6 Dy1 N2 135.37(8) . . ?
O6 Dy1 N1 132.38(7) . . ?
O11 Dy1 Dy1 130.33(5) 5_666 5_666 ?
O11 Dy1 Dy2 73.25(5) 5_666 5_666 ?
O11 Dy1 Dy2 168.49(5) 5_666 . ?
O11 Dy1 O4 104.05(8) 5_666 . ?
O11 Dy1 O6 74.31(8) 5_666 . ?
O11 Dy1 O3 151.78(7) 5_666 5_666 ?
O11 Dy1 O3 99.61(7) 5_666 . ?
O11 Dy1 N2 72.85(8) 5_666 . ?
O11 Dy1 N1 80.45(8) 5_666 . ?
O1 Dy1 Dy1 86.01(5) . 5_666 ?
O1 Dy1 Dy2 35.78(5) . . ?
O1 Dy1 Dy2 135.30(5) . 5_666 ?
O1 Dy1 O4 83.93(7) . . ?
O1 Dy1 O6 151.28(7) . . ?
O1 Dy1 O11 134.41(7) . 5_666 ?
O1 Dy1 O3 73.81(7) . 5_666 ?
O1 Dy1 O3 99.92(7) . . ?
O1 Dy1 N2 67.47(7) . . ?
O1 Dy1 N1 65.52(7) . . ?
O3 Dy1 Dy1 34.39(5) 5_666 5_666 ?
O3 Dy1 Dy1 35.71(5) . 5_666 ?
O3 Dy1 Dy2 89.58(5) . . ?
O3 Dy1 Dy2 35.38(5) . 5_666 ?
O3 Dy1 Dy2 85.15(5) 5_666 5_666 ?
O3 Dy1 Dy2 38.73(5) 5_666 . ?
O3 Dy1 O4 142.34(7) . . ?
O3 Dy1 O6 70.20(7) . . ?
O3 Dy1 O3 70.09(8) . 5_666 ?
O3 Dy1 N2 144.72(8) . . ?
O3 Dy1 N2 130.62(7) 5_666 . ?
O3 Dy1 N1 119.72(8) 5_666 . ?
O3 Dy1 N1 75.20(8) . . ?
N2 Dy1 Dy1 153.44(6) . 5_666 ?
N2 Dy1 Dy2 144.22(6) . 5_666 ?
N2 Dy1 Dy2 95.64(6) . . ?
N2 Dy1 N1 69.58(8) . . ?
N1 Dy1 Dy1 98.87(6) . 5_666 ?
N1 Dy1 Dy2 95.36(6) . . ?
N1 Dy1 Dy2 93.80(5) . 5_666 ?
Dy1 Dy2 Dy1 62.086(7) . 5_666 ?
O7 Dy2 Dy1 87.11(5) 5_666 5_666 ?
O7 Dy2 Dy1 109.97(5) 5_666 . ?
O7 Dy2 O8 82.45(7) 5_666 . ?
O7 Dy2 O6 52.20(6) 5_666 5_666 ?
O7 Dy2 C22 88.09(8) 5_666 . ?
O7 Dy2 C17 25.80(7) 5_666 5_666 ?
O9 Dy2 Dy1 139.73(5) . 5_666 ?
O9 Dy2 Dy1 150.69(6) . . ?
O9 Dy2 O7 93.00(8) . 5_666 ?
O9 Dy2 O8 54.16(7) . . ?
O9 Dy2 O6 136.89(8) . 5_666 ?
O9 Dy2 C22 27.00(8) . . ?
O9 Dy2 C17 116.45(8) . 5_666 ?
O8 Dy2 Dy1 109.64(5) . . ?
O8 Dy2 Dy1 163.41(5) . 5_666 ?
O8 Dy2 O6 128.81(7) . 5_666 ?
O8 Dy2 C22 27.17(8) . . ?
O8 Dy2 C17 104.87(8) . 5_666 ?
O6 Dy2 Dy1 36.75(5) 5_666 5_666 ?
O6 Dy2 Dy1 72.34(5) 5_666 . ?
O6 Dy2 C22 140.28(8) 5_666 . ?
O6 Dy2 C17 26.52(7) 5_666 5_666 ?
O5 Dy2 Dy1 108.65(5) . 5_666 ?
O5 Dy2 Dy1 71.77(5) . . ?
O5 Dy2 O7 161.90(7) . 5_666 ?
O5 Dy2 O9 80.78(8) . . ?
O5 Dy2 O8 80.14(8) . . ?
O5 Dy2 O6 140.07(7) . 5_666 ?
O5 Dy2 O3 74.94(7) . 5_666 ?
O5 Dy2 C22 78.64(8) . . ?
O5 Dy2 C17 161.89(8) . 5_666 ?
O1 Dy2 Dy1 87.40(5) . 5_666 ?
O1 Dy2 Dy1 36.05(5) . . ?
O1 Dy2 O7 87.42(7) . 5_666 ?
O1 Dy2 O9 132.86(7) . . ?
O1 Dy2 O8 79.31(7) . . ?
O1 Dy2 O6 76.58(7) . 5_666 ?
O1 Dy2 O5 84.56(8) . . ?
O1 Dy2 O10 149.02(7) . . ?
O1 Dy2 O3 75.10(7) . 5_666 ?
O1 Dy2 C22 106.12(8) . . ?
O1 Dy2 C17 79.42(8) . 5_666 ?
O10 Dy2 Dy1 119.60(5) . . ?
O10 Dy2 Dy1 61.81(5) . 5_666 ?
O10 Dy2 O7 87.66(8) . 5_666 ?
O10 Dy2 O9 77.95(8) . . ?
O10 Dy2 O8 130.17(7) . . ?
O10 Dy2 O6 76.28(7) . 5_666 ?
O10 Dy2 O5 107.40(8) . . ?
O10 Dy2 O3 80.53(7) . 5_666 ?
O10 Dy2 C22 104.26(9) . . ?
O10 Dy2 C17 82.96(8) . 5_666 ?
O3 Dy2 Dy1 34.95(5) 5_666 5_666 ?
O3 Dy2 Dy1 39.77(5) 5_666 . ?
O3 Dy2 O7 118.49(7) 5_666 5_666 ?
O3 Dy2 O9 140.81(8) 5_666 . ?
O3 Dy2 O8 145.60(7) 5_666 . ?
O3 Dy2 O6 66.37(7) 5_666 5_666 ?
O3 Dy2 C22 153.33(8) 5_666 . ?
O3 Dy2 C17 92.69(8) 5_666 5_666 ?
C22 Dy2 Dy1 132.41(6) . . ?
C22 Dy2 Dy1 165.43(7) . 5_666 ?
C22 Dy2 C17 113.86(9) . 5_666 ?
C17 Dy2 Dy1 62.51(6) 5_666 5_666 ?
C17 Dy2 Dy1 90.23(6) 5_666 . ?
C6 O2 H2 109.5 . . ?
C17 O7 Dy2 97.24(18) . 5_666 ?
C22 O9 Dy2 94.06(18) . . ?
C22 O8 Dy2 91.57(18) . . ?
C12 O4 Dy1 133.1(2) . . ?
Dy1 O6 Dy2 102.71(8) . 5_666 ?
C17 O6 Dy1 158.73(19) . . ?
C17 O6 Dy2 90.07(17) . 5_666 ?
C12 O5 Dy2 134.1(2) . . ?
C27 O11 Dy1 125.3(2) . 5_666 ?
Dy2 O1 Dy1 108.17(8) . . ?
C6 O1 Dy1 113.49(16) . . ?
C6 O1 Dy2 138.10(17) . . ?
C27 O10 Dy2 137.0(2) . . ?
Dy1 O3 Dy1 109.90(8) . 5_666 ?
Dy1 O3 Dy2 109.66(9) . 5_666 ?
Dy1 O3 H3 99(3) 5_666 . ?
Dy1 O3 H3 118(3) . . ?
Dy2 O3 Dy1 101.51(8) 5_666 5_666 ?
Dy2 O3 H3 117(3) 5_666 . ?
C11 N2 Dy1 127.7(2) . . ?
C7 N2 Dy1 113.24(19) . . ?
C7 N2 C11 118.4(3) . . ?
C5 N1 Dy1 113.26(19) . . ?
C1 N1 Dy1 128.7(2) . . ?
C1 N1 C5 118.0(3) . . ?
C2 C3 H3A 120.4 . . ?
C2 C3 C4 119.3(3) . . ?
C4 C3 H3A 120.4 . . ?
N1 C5 C4 122.9(3) . . ?
N1 C5 C6 112.7(3) . . ?
C4 C5 C6 124.2(3) . . ?
C11 C10 H10 120.4 . . ?
C9 C10 H10 120.4 . . ?
C9 C10 C11 119.3(3) . . ?
N2 C11 C10 122.4(3) . . ?
N2 C11 H11 118.8 . . ?
C10 C11 H11 118.8 . . ?
C3 C2 H2A 120.6 . . ?
C3 C2 C1 118.8(3) . . ?
C1 C2 H2A 120.6 . . ?
C3 C4 H4 120.8 . . ?
C5 C4 C3 118.4(3) . . ?
C5 C4 H4 120.8 . . ?
C9 C8 H8 120.8 . . ?
C7 C8 H8 120.8 . . ?
C7 C8 C9 118.4(3) . . ?
C10 C9 C8 118.6(3) . . ?
C10 C9 H9 120.7 . . ?
C8 C9 H9 120.7 . . ?
H19A C19 H19B 109.5 . . ?
H19A C19 H19C 109.5 . . ?
H19B C19 H19C 109.5 . . ?
C18 C19 H19A 109.5 . . ?
C18 C19 H19B 109.5 . . ?
C18 C19 H19C 109.5 . . ?
N1 C1 C2 122.6(3) . . ?
N1 C1 H1 118.7 . . ?
C2 C1 H1 118.7 . . ?
N2 C7 C8 122.8(3) . . ?
N2 C7 C6 113.5(2) . . ?
C8 C7 C6 123.6(3) . . ?
C19 C18 C21 109.2(3) . . ?
C20 C18 C19 110.0(3) . . ?
C20 C18 C17 110.4(3) . . ?
C20 C18 C21 111.1(3) . . ?
C17 C18 C19 109.2(3) . . ?
C17 C18 C21 106.8(3) . . ?
O9 C22 Dy2 58.94(15) . . ?
O9 C22 O8 120.2(3) . . ?
O9 C22 C23 119.3(3) . . ?
O8 C22 Dy2 61.26(15) . . ?
O8 C22 C23 120.5(3) . . ?
C23 C22 Dy2 176.9(2) . . ?
C15 C13 C12 110.8(3) . . ?
C15 C13 C14 106.4(3) . . ?
C12 C13 C14 105.6(3) . . ?
C16 C13 C15 111.0(3) . . ?
C16 C13 C12 110.8(3) . . ?
C16 C13 C14 112.1(4) . . ?
C18 C20 H20A 109.5 . . ?
C18 C20 H20B 109.5 . . ?
C18 C20 H20C 109.5 . . ?
H20A C20 H20B 109.5 . . ?
H20A C20 H20C 109.5 . . ?
H20B C20 H20C 109.5 . . ?
C13 C15 H15A 109.5 . . ?
C13 C15 H15B 109.5 . . ?
C13 C15 H15C 109.5 . . ?
H15A C15 H15B 109.5 . . ?
H15A C15 H15C 109.5 . . ?
H15B C15 H15C 109.5 . . ?
O7 C17 Dy2 56.96(16) . 5_666 ?
O7 C17 O6 119.9(3) . . ?
O7 C17 C18 121.4(3) . . ?
O6 C17 Dy2 63.41(15) . 5_666 ?
O6 C17 C18 118.7(3) . . ?
C18 C17 Dy2 173.2(2) . 5_666 ?
C18 C21 H21A 109.5 . . ?
C18 C21 H21B 109.5 . . ?
C18 C21 H21C 109.5 . . ?
H21A C21 H21B 109.5 . . ?
H21A C21 H21C 109.5 . . ?
H21B C21 H21C 109.5 . . ?
C26 C23 C22 108.4(3) . . ?
C26 C23 C25 110.6(4) . . ?
C26 C23 C24 109.0(4) . . ?
C25 C23 C22 110.9(3) . . ?
C25 C23 C24 110.5(4) . . ?
C24 C23 C22 107.4(3) . . ?
O11 C27 O10 123.8(3) . . ?
O11 C27 C28 119.2(3) . . ?
O10 C27 C28 117.0(3) . . ?
O4 C12 C13 118.2(3) . . ?
O5 C12 O4 124.7(3) . . ?
O5 C12 C13 117.1(3) . . ?
O2 C6 C5 107.9(2) . . ?
O2 C6 C7 111.3(2) . . ?
O1 C6 O2 113.7(2) . . ?
O1 C6 C5 109.2(2) . . ?
O1 C6 C7 109.0(2) . . ?
C5 C6 C7 105.3(2) . . ?
C27 C28 C31 108.6(3) . . ?
C30 C28 C27 107.5(3) . . ?
C30 C28 C31 109.2(3) . . ?
C29 C28 C27 111.0(3) . . ?
C29 C28 C31 108.9(4) . . ?
C29 C28 C30 111.6(4) . . ?
C28 C31 H31A 109.5 . . ?
C28 C31 H31B 109.5 . . ?
C28 C31 H31C 109.5 . . ?
H31A C31 H31B 109.5 . . ?
H31A C31 H31C 109.5 . . ?
H31B C31 H31C 109.5 . . ?
C28 C30 H30A 109.5 . . ?
C28 C30 H30B 109.5 . . ?
C28 C30 H30C 109.5 . . ?
H30A C30 H30B 109.5 . . ?
H30A C30 H30C 109.5 . . ?
H30B C30 H30C 109.5 . . ?
C28 C29 H29A 109.5 . . ?
C28 C29 H29B 109.5 . . ?
C28 C29 H29C 109.5 . . ?
H29A C29 H29B 109.5 . . ?
H29A C29 H29C 109.5 . . ?
H29B C29 H29C 109.5 . . ?
C13 C14 H14A 109.5 . . ?
C13 C14 H14B 109.5 . . ?
C13 C14 H14C 109.5 . . ?
H14A C14 H14B 109.5 . . ?
H14A C14 H14C 109.5 . . ?
H14B C14 H14C 109.5 . . ?
C13 C16 H16A 109.5 . . ?
C13 C16 H16B 109.5 . . ?
C13 C16 H16C 109.5 . . ?
H16A C16 H16B 109.5 . . ?
H16A C16 H16C 109.5 . . ?
H16B C16 H16C 109.5 . . ?
C23 C26 H26A 109.5 . . ?
C23 C26 H26B 109.5 . . ?
C23 C26 H26C 109.5 . . ?
H26A C26 H26B 109.5 . . ?
H26A C26 H26C 109.5 . . ?
H26B C26 H26C 109.5 . . ?
C23 C25 H25A 109.5 . . ?
C23 C25 H25B 109.5 . . ?
C23 C25 H25C 109.5 . . ?
H25A C25 H25B 109.5 . . ?
H25A C25 H25C 109.5 . . ?
H25B C25 H25C 109.5 . . ?
C23 C24 H24A 109.5 . . ?
C23 C24 H24B 109.5 . . ?
C23 C24 H24C 109.5 . . ?
H24A C24 H24B 109.5 . . ?
H24A C24 H24C 109.5 . . ?
H24B C24 H24C 109.5 . . ?

loop_
_geom_bond_atom_site_label_1
_geom_bond_atom_site_label_2
_geom_bond_distance
_geom_bond_site_symmetry_2
_geom_bond_publ_flag
Dy1 Dy1 3.8873(4) 5_666 ?
Dy1 Dy2 3.8382(5) 5_666 ?
Dy1 Dy2 3.6963(3) . ?
Dy1 O4 2.345(2) . ?
Dy1 O6 2.354(2) . ?
Dy1 O11 2.335(2) 5_666 ?
Dy1 O1 2.289(2) . ?
Dy1 O3 2.413(2) 5_666 ?
Dy1 O3 2.335(2) . ?
Dy1 N2 2.537(2) . ?
Dy1 N1 2.584(3) . ?
Dy2 Dy1 3.8381(5) 5_666 ?
Dy2 O7 2.416(2) 5_666 ?
Dy2 O9 2.380(2) . ?
Dy2 O8 2.431(2) . ?
Dy2 O6 2.557(2) 5_666 ?
Dy2 O5 2.316(2) . ?
Dy2 O1 2.275(2) . ?
Dy2 O10 2.298(2) . ?
Dy2 O3 2.360(2) 5_666 ?
Dy2 C22 2.772(3) . ?
Dy2 C17 2.860(3) 5_666 ?
O2 H2 0.8400 . ?
O2 C6 1.403(3) . ?
O7 Dy2 2.416(2) 5_666 ?
O7 C17 1.255(3) . ?
O9 C22 1.262(4) . ?
O8 C22 1.266(4) . ?
O4 C12 1.263(4) . ?
O6 Dy2 2.557(2) 5_666 ?
O6 C17 1.277(4) . ?
O5 C12 1.262(4) . ?
O11 Dy1 2.335(2) 5_666 ?
O11 C27 1.254(4) . ?
O1 C6 1.390(3) . ?
O10 C27 1.264(4) . ?
O3 Dy1 2.413(2) 5_666 ?
O3 Dy2 2.360(2) 5_666 ?
O3 H3 0.82(4) . ?
N2 C11 1.339(4) . ?
N2 C7 1.339(4) . ?
N1 C5 1.349(4) . ?
N1 C1 1.339(4) . ?
C3 H3A 0.9500 . ?
C3 C2 1.381(5) . ?
C3 C4 1.388(5) . ?
C5 C4 1.379(4) . ?
C5 C6 1.531(4) . ?
C10 H10 0.9500 . ?
C10 C11 1.384(4) . ?
C10 C9 1.382(5) . ?
C11 H11 0.9500 . ?
C2 H2A 0.9500 . ?
C2 C1 1.384(5) . ?
C4 H4 0.9500 . ?
C8 H8 0.9500 . ?
C8 C9 1.397(4) . ?
C8 C7 1.388(4) . ?
C9 H9 0.9500 . ?
C19 H19A 0.9800 . ?
C19 H19B 0.9800 . ?
C19 H19C 0.9800 . ?
C19 C18 1.537(5) . ?
C1 H1 0.9500 . ?
C7 C6 1.536(4) . ?
C18 C20 1.518(5) . ?
C18 C17 1.522(4) . ?
C18 C21 1.536(5) . ?
C22 C23 1.532(4) . ?
C13 C15 1.516(5) . ?
C13 C12 1.536(4) . ?
C13 C14 1.543(6) . ?
C13 C16 1.505(6) . ?
C20 H20A 0.9800 . ?
C20 H20B 0.9800 . ?
C20 H20C 0.9800 . ?
C15 H15A 0.9800 . ?
C15 H15B 0.9800 . ?
C15 H15C 0.9800 . ?
C17 Dy2 2.860(3) 5_666 ?
C21 H21A 0.9800 . ?
C21 H21B 0.9800 . ?
C21 H21C 0.9800 . ?
C23 C26 1.505(6) . ?
C23 C25 1.506(6) . ?
C23 C24 1.512(5) . ?
C27 C28 1.530(4) . ?
C28 C31 1.531(5) . ?
C28 C30 1.522(6) . ?
C28 C29 1.518(5) . ?
C31 H31A 0.9800 . ?
C31 H31B 0.9800 . ?
C31 H31C 0.9800 . ?
C30 H30A 0.9800 . ?
C30 H30B 0.9800 . ?
C30 H30C 0.9800 . ?
C29 H29A 0.9800 . ?
C29 H29B 0.9800 . ?
C29 H29C 0.9800 . ?
C14 H14A 0.9800 . ?
C14 H14B 0.9800 . ?
C14 H14C 0.9800 . ?
C16 H16A 0.9800 . ?
C16 H16B 0.9800 . ?
C16 H16C 0.9800 . ?
C26 H26A 0.9800 . ?
C26 H26B 0.9800 . ?
C26 H26C 0.9800 . ?
C25 H25A 0.9800 . ?
C25 H25B 0.9800 . ?
C25 H25C 0.9800 . ?
C24 H24A 0.9800 . ?
C24 H24B 0.9800 . ?
C24 H24C 0.9800 . ?

loop_
_geom_torsion_atom_site_label_1
_geom_torsion_atom_site_label_2
_geom_torsion_atom_site_label_3
_geom_torsion_atom_site_label_4
_geom_torsion
_geom_torsion_site_symmetry_1
_geom_torsion_site_symmetry_2
_geom_torsion_site_symmetry_3
_geom_torsion_site_symmetry_4
_geom_torsion_publ_flag
Dy1 O4 C12 O5 -26.2(5) . . . . ?
Dy1 O4 C12 C13 151.8(2) . . . . ?
Dy1 O6 C17 Dy2 127.6(5) . . . 5_666 ?
Dy1 O6 C17 O7 120.4(5) . . . . ?
Dy1 O6 C17 C18 -59.8(7) . . . . ?
Dy1 O11 C27 O10 6.0(5) 5_666 . . . ?
Dy1 O11 C27 C28 -174.4(2) 5_666 . . . ?
Dy1 O1 C6 O2 -179.71(18) . . . . ?
Dy1 O1 C6 C5 -59.1(2) . . . . ?
Dy1 O1 C6 C7 55.5(2) . . . . ?
Dy1 N2 C11 C10 169.1(2) . . . . ?
Dy1 N2 C7 C8 -171.7(2) . . . . ?
Dy1 N2 C7 C6 11.6(3) . . . . ?
Dy1 N1 C5 C4 -179.2(2) . . . . ?
Dy1 N1 C5 C6 -4.2(3) . . . . ?
Dy1 N1 C1 C2 178.5(2) . . . . ?
Dy2 O7 C17 O6 7.7(3) 5_666 . . . ?
Dy2 O7 C17 C18 -172.2(2) 5_666 . . . ?
Dy2 O9 C22 O8 -2.5(3) . . . . ?
Dy2 O9 C22 C23 177.0(3) . . . . ?
Dy2 O8 C22 O9 2.5(3) . . . . ?
Dy2 O8 C22 C23 -177.1(3) . . . . ?
Dy2 O6 C17 O7 -7.2(3) 5_666 . . . ?
Dy2 O6 C17 C18 172.7(2) 5_666 . . . ?
Dy2 O5 C12 O4 28.6(5) . . . . ?
Dy2 O5 C12 C13 -149.5(2) . . . . ?
Dy2 O1 C6 O2 6.9(4) . . . . ?
Dy2 O1 C6 C5 127.5(2) . . . . ?
Dy2 O1 C6 C7 -118.0(2) . . . . ?
Dy2 O10 C27 O11 -56.7(5) . . . . ?
Dy2 O10 C27 C28 123.7(3) . . . . ?
O9 C22 C23 C26 -51.7(4) . . . . ?
O9 C22 C23 C25 -173.3(4) . . . . ?
O9 C22 C23 C24 65.9(4) . . . . ?
O8 C22 C23 C26 127.9(4) . . . . ?
O8 C22 C23 C25 6.3(5) . . . . ?
O8 C22 C23 C24 -114.5(4) . . . . ?
O11 C27 C28 C31 126.2(3) . . . . ?
O11 C27 C28 C30 -115.7(4) . . . . ?
O11 C27 C28 C29 6.6(5) . . . . ?
O10 C27 C28 C31 -54.1(4) . . . . ?
O10 C27 C28 C30 63.9(4) . . . . ?
O10 C27 C28 C29 -173.8(4) . . . . ?
N2 C7 C6 O2 -169.0(2) . . . . ?
N2 C7 C6 O1 -42.7(3) . . . . ?
N2 C7 C6 C5 74.3(3) . . . . ?
N1 C5 C4 C3 0.6(5) . . . . ?
N1 C5 C6 O2 162.8(2) . . . . ?
N1 C5 C6 O1 38.6(3) . . . . ?
N1 C5 C6 C7 -78.3(3) . . . . ?
C3 C2 C1 N1 0.4(5) . . . . ?
C5 N1 C1 C2 0.1(5) . . . . ?
C11 N2 C7 C8 0.2(4) . . . . ?
C11 N2 C7 C6 -176.5(3) . . . . ?
C11 C10 C9 C8 1.7(5) . . . . ?
C2 C3 C4 C5 -0.1(5) . . . . ?
C4 C3 C2 C1 -0.3(5) . . . . ?
C4 C5 C6 O2 -22.3(4) . . . . ?
C4 C5 C6 O1 -146.4(3) . . . . ?
C4 C5 C6 C7 96.7(3) . . . . ?
C8 C7 C6 O2 14.3(4) . . . . ?
C8 C7 C6 O1 140.6(3) . . . . ?
C8 C7 C6 C5 -102.4(3) . . . . ?
C9 C10 C11 N2 0.5(5) . . . . ?
C9 C8 C7 N2 1.9(5) . . . . ?
C9 C8 C7 C6 178.3(3) . . . . ?
C19 C18 C17 O7 137.5(3) . . . . ?
C19 C18 C17 O6 -42.4(4) . . . . ?
C1 N1 C5 C4 -0.6(4) . . . . ?
C1 N1 C5 C6 174.5(3) . . . . ?
C7 N2 C11 C10 -1.4(5) . . . . ?
C7 C8 C9 C10 -2.8(5) . . . . ?
C20 C18 C17 O7 16.4(4) . . . . ?
C20 C18 C17 O6 -163.5(3) . . . . ?
C15 C13 C12 O4 155.5(3) . . . . ?
C15 C13 C12 O5 -26.3(4) . . . . ?
C21 C18 C17 O7 -104.6(3) . . . . ?
C21 C18 C17 O6 75.5(4) . . . . ?
C6 C5 C4 C3 -173.9(3) . . . . ?
C14 C13 C12 O4 -89.7(4) . . . . ?
C14 C13 C12 O5 88.5(4) . . . . ?
C16 C13 C12 O4 31.9(5) . . . . ?
C16 C13 C12 O5 -149.9(3) . . . . ?
